data_4516706
loop_
_publ_author_name
'Teske, Johannes'
'Plietker, Bernd'

_publ_section_title
;
 A Redox-Neutral Fe-Catalyzed Cycloisomerization of Enyne Acetates
;
_journal_issue 10
_journal_name_full 'ACS Catalysis'
_journal_page_first 7148
_journal_paper_doi 10.1021/acscatal.6b02260
_journal_volume 6
_journal_year 2016
_chemical_formula_moiety 'C38 H30 Fe N O3 P2, B F4, C H2 Cl2'
_chemical_formula_sum 'C39 H32 B Cl2 F4 Fe N O3 P2'
_chemical_formula_weight 838.16
_space_group_IT_number 14
_space_group_name_Hall '-P 2yn'
_space_group_name_H-M_alt 'P 1 21/n 1'
_symmetry_cell_setting monoclinic
_symmetry_space_group_name_Hall '-P 2yn'
_symmetry_space_group_name_H-M 'P 1 21/n 1'
_atom_sites_solution_hydrogens geom
_atom_sites_solution_primary direct
_atom_sites_solution_secondary difmap
_audit_creation_method SHELXL-97
_cell_angle_alpha 90.00
_cell_angle_beta 103.928(3)
_cell_angle_gamma 90.00
_cell_formula_units_Z 4
_cell_length_a 16.7984(8)
_cell_length_b 13.6152(7)
_cell_length_c 16.9579(9)
_cell_measurement_reflns_used 6866
_cell_measurement_temperature 100(2)
_cell_measurement_theta_max 28.43
_cell_measurement_theta_min 1.53
_cell_volume 3764.5(3)
_computing_cell_refinement 'Bruker APEXII Software Suite, 2008'
_computing_data_collection 'Bruker APEXII Software Suite, 2008'
_computing_data_reduction 'Bruker APEXII Software Suite, 2008'
_computing_molecular_graphics 'SHELXTL-plus, XP (Sheldrick, 1991)'
_computing_structure_refinement 'SHELXL-97 (Sheldrick, 1997)'
_computing_structure_solution 'SHELXS-97 (Sheldrick, 1990)'
_diffrn_ambient_temperature 100(2)
_diffrn_measured_fraction_theta_full 0.996
_diffrn_measured_fraction_theta_max 0.996
_diffrn_measurement_device_type 'Bruker Kappa APEXII Duo'
_diffrn_measurement_method 'Omega + Phi Scans'
_diffrn_radiation_monochromator Triumph
_diffrn_radiation_source 'fine-focus sealed tube'
_diffrn_radiation_type MoK\a
_diffrn_radiation_wavelength 0.71073
_diffrn_reflns_av_R_equivalents 0.0530
_diffrn_reflns_av_sigmaI/netI 0.0519
_diffrn_reflns_limit_h_max 22
_diffrn_reflns_limit_h_min -22
_diffrn_reflns_limit_k_max 18
_diffrn_reflns_limit_k_min -18
_diffrn_reflns_limit_l_max 22
_diffrn_reflns_limit_l_min -22
_diffrn_reflns_number 43691
_diffrn_reflns_theta_full 28.32
_diffrn_reflns_theta_max 28.32
_diffrn_reflns_theta_min 1.53
_diffrn_standards_decay_% 0
_diffrn_standards_interval_count 0
_diffrn_standards_number 0
_exptl_absorpt_coefficient_mu 0.687
_exptl_absorpt_correction_T_max 0.7457
_exptl_absorpt_correction_T_min 0.7072
_exptl_absorpt_correction_type multi-scan
_exptl_absorpt_process_details 'Blessing, 1995'
_exptl_crystal_colour orange
_exptl_crystal_density_diffrn 1.479
_exptl_crystal_density_method 'not measured'
_exptl_crystal_description block
_exptl_crystal_F_000 1712
_exptl_crystal_size_max 0.29
_exptl_crystal_size_mid 0.29
_exptl_crystal_size_min 0.17
_refine_diff_density_max 0.650
_refine_diff_density_min -0.599
_refine_diff_density_rms 0.071
_refine_ls_extinction_method none
_refine_ls_goodness_of_fit_ref 1.046
_refine_ls_hydrogen_treatment constr
_refine_ls_matrix_type full
_refine_ls_number_parameters 514
_refine_ls_number_reflns 9338
_refine_ls_number_restraints 20
_refine_ls_restrained_S_all 1.108
_refine_ls_R_factor_all 0.0713
_refine_ls_R_factor_gt 0.0427
_refine_ls_shift/su_max 0.001
_refine_ls_shift/su_mean 0.000
_refine_ls_structure_factor_coef Fsqd
_refine_ls_weighting_details 'calc w=1/[\s^2^(Fo^2^)+(0.0401P)^2^+1.8581P] where P=(Fo^2^+2Fc^2^)/3'
_refine_ls_weighting_scheme calc
_refine_ls_wR_factor_gt 0.0912
_refine_ls_wR_factor_ref 0.0988
_reflns_number_gt 6866
_reflns_number_total 9338
_reflns_threshold_expression >2sigma(I)
_cod_data_source_file cs6b02260_si_002.cif
_cod_data_source_block s2093lm
_cod_original_sg_symbol_H-M 'P 21/n'
_cod_database_code 4516706

loop_
_symmetry_equiv_pos_as_xyz
'x, y, z'
'-x+1/2, y+1/2, -z+1/2'
'-x, -y, -z'
'x-1/2, -y-1/2, z-1/2'

loop_
_atom_site_label
_atom_site_type_symbol
_atom_site_fract_x
_atom_site_fract_y
_atom_site_fract_z
_atom_site_U_iso_or_equiv
_atom_site_adp_type
_atom_site_occupancy
_atom_site_symmetry_multiplicity
_atom_site_calc_flag
_atom_site_refinement_flags
_atom_site_disorder_assembly
_atom_site_disorder_group
Fe1 Fe 0.846123(18) 0.84945(2) 0.086832(19) 0.01684(9) Uani 1 1 d . . .
P1 P 0.78345(3) 0.99138(4) 0.10920(3) 0.01121(12) Uani 1 1 d . A .
P2 P 0.90417(3) 0.70805(4) 0.05720(3) 0.01232(12) Uani 1 1 d . A .
C1A C 0.94106(12) 0.91004(15) 0.10419(12) 0.0178(4) Uani 0.50 1 d P A 1
N1A N 0.94106(12) 0.91004(15) 0.10419(12) 0.0178(4) Uani 0.50 1 d P A 2
O1A O 1.00354(9) 0.94954(12) 0.11654(11) 0.0266(4) Uani 1 1 d . . .
C2A C 0.78180(12) 0.84573(16) -0.01241(13) 0.0138(4) Uani 1 1 d . A .
O2A O 0.74278(10) 0.84443(14) -0.07787(10) 0.0300(4) Uani 1 1 d . . .
C3A C 0.81934(11) 0.79305(15) 0.17095(13) 0.0174(4) Uani 0.50 1 d P A 1
N3A N 0.81934(11) 0.79305(15) 0.17095(13) 0.0174(4) Uani 0.50 1 d P A 2
O3A O 0.80426(10) 0.75636(13) 0.22649(11) 0.0265(4) Uani 1 1 d . . .
C1 C 0.84055(11) 1.06339(16) 0.19418(13) 0.0133(4) Uani 1 1 d . . .
C2 C 0.88776(12) 1.01598(17) 0.26263(13) 0.0175(5) Uani 1 1 d . A .
H2 H 0.8934 0.9465 0.2629 0.021 Uiso 1 1 calc R . .
C3 C 0.92653(13) 1.07042(18) 0.33052(14) 0.0207(5) Uani 1 1 d . . .
H3 H 0.9587 1.0381 0.3770 0.025 Uiso 1 1 calc R A .
C4 C 0.91828(13) 1.17154(18) 0.33028(14) 0.0212(5) Uani 1 1 d . A .
H4 H 0.9445 1.2085 0.3768 0.025 Uiso 1 1 calc R . .
C5 C 0.87204(13) 1.21903(18) 0.26251(14) 0.0208(5) Uani 1 1 d . . .
H5 H 0.8669 1.2885 0.2626 0.025 Uiso 1 1 calc R A .
C6 C 0.83308(12) 1.16568(16) 0.19431(14) 0.0174(5) Uani 1 1 d . A .
H6 H 0.8014 1.1986 0.1479 0.021 Uiso 1 1 calc R . .
C7 C 0.76373(12) 1.07207(16) 0.02113(13) 0.0150(4) Uani 1 1 d . . .
C8 C 0.69350(13) 1.13081(16) 0.00239(14) 0.0179(5) Uani 1 1 d . A .
H8 H 0.6562 1.1300 0.0365 0.021 Uiso 1 1 calc R . .
C9 C 0.67828(13) 1.19041(18) -0.06608(15) 0.0231(5) Uani 1 1 d . . .
H9 H 0.6307 1.2306 -0.0784 0.028 Uiso 1 1 calc R A .
C10 C 0.73187(14) 1.1916(2) -0.11644(16) 0.0293(6) Uani 1 1 d . A .
H10 H 0.7203 1.2311 -0.1640 0.035 Uiso 1 1 calc R . .
C11 C 0.80279(15) 1.1350(2) -0.09730(16) 0.0327(6) Uani 1 1 d . . .
H11 H 0.8404 1.1372 -0.1311 0.039 Uiso 1 1 calc R A .
C12 C 0.81875(14) 1.07548(19) -0.02921(15) 0.0249(5) Uani 1 1 d . A .
H12 H 0.8672 1.0368 -0.0165 0.030 Uiso 1 1 calc R . .
C13 C 0.68280(11) 0.97320(15) 0.12920(12) 0.0119(4) Uani 1 1 d . . .
C14 C 0.66255(13) 1.01275(17) 0.19758(13) 0.0178(5) Uani 1 1 d . A .
H14 H 0.7032 1.0448 0.2380 0.021 Uiso 1 1 calc R . .
C15 C 0.58251(13) 1.00520(18) 0.20644(14) 0.0218(5) Uani 1 1 d . . .
H15 H 0.5687 1.0321 0.2531 0.026 Uiso 1 1 calc R A .
C16 C 0.52305(13) 0.95864(17) 0.14763(14) 0.0196(5) Uani 1 1 d . A .
H16 H 0.4682 0.9553 0.1534 0.023 Uiso 1 1 calc R . .
C17 C 0.54309(13) 0.91696(17) 0.08054(13) 0.0173(5) Uani 1 1 d . . .
H17 H 0.5023 0.8841 0.0407 0.021 Uiso 1 1 calc R A .
C18 C 0.62275(12) 0.92322(16) 0.07145(13) 0.0152(4) Uani 1 1 d . A .
H18 H 0.6367 0.8935 0.0259 0.018 Uiso 1 1 calc R . .
C19 C 0.92236(12) 0.70938(16) -0.04456(13) 0.0148(4) Uani 1 1 d . . .
C20 C 0.90452(15) 0.62906(17) -0.09566(14) 0.0221(5) Uani 1 1 d . A .
H20 H 0.8809 0.5721 -0.0782 0.027 Uiso 1 1 calc R . .
C21 C 0.92076(15) 0.63069(18) -0.17239(14) 0.0255(5) Uani 1 1 d . . .
H21 H 0.9086 0.5748 -0.2067 0.031 Uiso 1 1 calc R A .
C22 C 0.95418(14) 0.71233(19) -0.19862(14) 0.0236(5) Uani 1 1 d . A .
H22 H 0.9639 0.7139 -0.2515 0.028 Uiso 1 1 calc R . .
C23 C 0.97384(16) 0.7927(2) -0.14756(16) 0.0321(6) Uani 1 1 d . . .
H23 H 0.9985 0.8489 -0.1649 0.039 Uiso 1 1 calc R A .
C24 C 0.95766(15) 0.7913(2) -0.07155(16) 0.0297(6) Uani 1 1 d . A .
H24 H 0.9708 0.8471 -0.0372 0.036 Uiso 1 1 calc R . .
C25 C 1.00427(12) 0.68218(16) 0.12348(13) 0.0143(4) Uani 1 1 d . . .
C26 C 1.06763(12) 0.64428(17) 0.09208(14) 0.0187(5) Uani 1 1 d . A .
H26 H 1.0596 0.6350 0.0352 0.022 Uiso 1 1 calc R . .
C27 C 1.14252(13) 0.62011(17) 0.14427(15) 0.0220(5) Uani 1 1 d . . .
H27 H 1.1857 0.5946 0.1230 0.026 Uiso 1 1 calc R A .
C28 C 1.15392(13) 0.63329(18) 0.22705(15) 0.0231(5) Uani 1 1 d . A .
H28 H 1.2048 0.6157 0.2626 0.028 Uiso 1 1 calc R . .
C29 C 1.09179(13) 0.67190(18) 0.25873(14) 0.0218(5) Uani 1 1 d . . .
H29 H 1.1003 0.6812 0.3157 0.026 Uiso 1 1 calc R A .
C30 C 1.01684(13) 0.69697(17) 0.20695(13) 0.0187(5) Uani 1 1 d . A .
H30 H 0.9744 0.7241 0.2284 0.022 Uiso 1 1 calc R . .
C31 C 0.84306(12) 0.59873(16) 0.06166(13) 0.0139(4) Uani 1 1 d . . .
C32 C 0.75722(12) 0.60439(17) 0.04578(13) 0.0185(5) Uani 1 1 d . A .
H32 H 0.7306 0.6662 0.0346 0.022 Uiso 1 1 calc R . .
C33 C 0.71112(14) 0.51985(19) 0.04643(14) 0.0238(5) Uani 1 1 d . . .
H33 H 0.6530 0.5240 0.0354 0.029 Uiso 1 1 calc R A .
C34 C 0.74949(15) 0.42914(19) 0.06313(15) 0.0249(5) Uani 1 1 d . A .
H34 H 0.7177 0.3715 0.0637 0.030 Uiso 1 1 calc R . .
C35 C 0.83438(14) 0.42299(18) 0.07889(14) 0.0231(5) Uani 1 1 d . . .
H35 H 0.8607 0.3611 0.0902 0.028 Uiso 1 1 calc R A .
C36 C 0.88083(13) 0.50713(17) 0.07816(13) 0.0170(5) Uani 1 1 d . A .
H36 H 0.9389 0.5024 0.0890 0.020 Uiso 1 1 calc R . .
B1 B 0.99774(17) 0.8008(2) 0.42910(18) 0.0322(7) Uani 1 1 d D . .
F1 F 0.97114(9) 0.82442(11) 0.34796(9) 0.0330(4) Uani 1 1 d . B .
F2 F 1.07433(10) 0.76711(18) 0.44997(11) 0.0682(6) Uani 1 1 d U B .
F3 F 0.94294(16) 0.7631(2) 0.46461(18) 0.0424(7) Uani 0.70 1 d P B 1
F4 F 1.01598(16) 0.90103(18) 0.46519(14) 0.0484(6) Uani 0.70 1 d PDU B 1
F3A F 0.9722(4) 0.6916(4) 0.4115(3) 0.0458(14) Uani 0.30 1 d PDU B 2
F4A F 0.9514(4) 0.8248(6) 0.4786(4) 0.0509(18) Uani 0.30 1 d P B 2
C1X C 0.37798(15) 0.4498(2) 0.17340(17) 0.0344(6) Uani 1 1 d . . .
H1X1 H 0.4269 0.4162 0.2067 0.041 Uiso 1 1 calc R C 1
H1X2 H 0.3834 0.4530 0.1166 0.041 Uiso 1 1 calc R C 1
Cl1X Cl 0.28771(6) 0.38455(7) 0.17791(7) 0.0407(2) Uani 0.85 1 d P D 1
Cl2X Cl 0.37039(12) 0.56785(16) 0.21053(14) 0.0469(5) Uani 0.50 1 d P D 1
Cl1Y Cl 0.3091(3) 0.4181(5) 0.2227(4) 0.0503(15) Uani 0.15 1 d P D 2
Cl2Y Cl 0.36451(12) 0.57994(16) 0.16022(16) 0.0568(6) Uani 0.50 1 d P D 2

loop_
_atom_site_aniso_label
_atom_site_aniso_U_11
_atom_site_aniso_U_22
_atom_site_aniso_U_33
_atom_site_aniso_U_23
_atom_site_aniso_U_13
_atom_site_aniso_U_12
Fe1 0.01793(15) 0.01484(17) 0.01729(17) -0.00325(13) 0.00335(12) 0.00554(13)
P1 0.0106(2) 0.0105(3) 0.0124(3) -0.0001(2) 0.00250(19) 0.0010(2)
P2 0.0105(2) 0.0132(3) 0.0130(3) -0.0033(2) 0.00219(19) 0.0009(2)
C1A 0.0182(9) 0.0153(11) 0.0193(10) -0.0028(8) 0.0035(8) 0.0039(8)
N1A 0.0182(9) 0.0153(11) 0.0193(10) -0.0028(8) 0.0035(8) 0.0039(8)
O1A 0.0174(8) 0.0235(10) 0.0392(10) -0.0071(8) 0.0072(7) -0.0035(7)
C2A 0.0129(9) 0.0146(11) 0.0138(10) -0.0025(9) 0.0031(8) 0.0028(8)
O2A 0.0247(8) 0.0413(12) 0.0194(9) -0.0059(8) -0.0035(7) 0.0057(8)
C3A 0.0134(9) 0.0141(11) 0.0239(11) -0.0036(9) 0.0029(8) 0.0010(8)
N3A 0.0134(9) 0.0141(11) 0.0239(11) -0.0036(9) 0.0029(8) 0.0010(8)
O3A 0.0260(8) 0.0284(10) 0.0290(10) 0.0067(8) 0.0142(7) -0.0017(7)
C1 0.0102(9) 0.0147(11) 0.0150(10) -0.0029(9) 0.0033(8) -0.0011(8)
C2 0.0187(10) 0.0148(12) 0.0191(11) -0.0026(9) 0.0050(9) 0.0011(9)
C3 0.0186(10) 0.0264(14) 0.0161(11) -0.0031(10) 0.0020(9) 0.0018(9)
C4 0.0184(10) 0.0240(13) 0.0225(12) -0.0124(10) 0.0077(9) -0.0056(9)
C5 0.0174(10) 0.0147(12) 0.0318(13) -0.0077(10) 0.0090(9) -0.0027(9)
C6 0.0144(9) 0.0150(12) 0.0226(12) -0.0002(9) 0.0041(8) 0.0013(8)
C7 0.0143(9) 0.0153(11) 0.0149(11) 0.0028(9) 0.0025(8) -0.0008(8)
C8 0.0155(10) 0.0165(12) 0.0211(11) 0.0014(9) 0.0033(8) -0.0002(8)
C9 0.0166(10) 0.0220(13) 0.0283(13) 0.0084(10) 0.0009(9) 0.0023(9)
C10 0.0238(12) 0.0348(16) 0.0289(14) 0.0199(12) 0.0054(10) 0.0019(11)
C11 0.0245(12) 0.0439(17) 0.0335(15) 0.0212(13) 0.0147(11) 0.0067(12)
C12 0.0187(11) 0.0292(14) 0.0282(13) 0.0111(11) 0.0083(10) 0.0061(10)
C13 0.0121(9) 0.0095(10) 0.0141(10) 0.0023(8) 0.0028(8) 0.0015(8)
C14 0.0168(10) 0.0208(12) 0.0154(11) -0.0027(9) 0.0029(8) -0.0005(9)
C15 0.0197(11) 0.0272(14) 0.0211(12) -0.0038(10) 0.0095(9) 0.0010(10)
C16 0.0145(10) 0.0215(13) 0.0245(12) 0.0042(10) 0.0083(9) 0.0012(9)
C17 0.0158(10) 0.0153(12) 0.0192(11) 0.0016(9) 0.0011(8) -0.0031(8)
C18 0.0163(10) 0.0147(11) 0.0150(11) -0.0005(9) 0.0047(8) 0.0006(8)
C19 0.0113(9) 0.0170(12) 0.0155(10) -0.0029(9) 0.0021(8) 0.0016(8)
C20 0.0347(13) 0.0154(12) 0.0170(12) 0.0009(9) 0.0075(10) -0.0018(10)
C21 0.0402(14) 0.0202(13) 0.0175(12) -0.0060(10) 0.0095(10) -0.0041(11)
C22 0.0280(12) 0.0294(14) 0.0162(11) -0.0020(10) 0.0109(9) -0.0011(11)
C23 0.0393(14) 0.0330(16) 0.0323(15) -0.0098(12) 0.0248(12) -0.0173(12)
C24 0.0366(13) 0.0284(15) 0.0304(14) -0.0154(12) 0.0203(11) -0.0181(11)
C25 0.0116(9) 0.0120(11) 0.0183(11) -0.0014(9) 0.0017(8) 0.0006(8)
C26 0.0160(10) 0.0191(12) 0.0206(12) -0.0069(10) 0.0034(8) 0.0023(9)
C27 0.0121(9) 0.0199(13) 0.0330(13) -0.0083(11) 0.0034(9) 0.0018(9)
C28 0.0133(10) 0.0217(13) 0.0301(13) -0.0024(10) -0.0034(9) 0.0022(9)
C29 0.0193(10) 0.0268(14) 0.0168(11) -0.0010(10) -0.0007(9) 0.0012(10)
C30 0.0149(10) 0.0209(13) 0.0199(11) -0.0017(10) 0.0031(9) 0.0016(9)
C31 0.0161(10) 0.0134(11) 0.0122(10) -0.0034(8) 0.0034(8) -0.0005(8)
C32 0.0152(10) 0.0184(12) 0.0212(12) -0.0037(9) 0.0031(9) 0.0014(9)
C33 0.0187(11) 0.0287(14) 0.0248(13) -0.0056(11) 0.0069(9) -0.0057(10)
C34 0.0304(12) 0.0203(13) 0.0267(13) -0.0035(11) 0.0122(10) -0.0093(10)
C35 0.0304(12) 0.0172(12) 0.0235(12) 0.0018(10) 0.0099(10) 0.0012(10)
C36 0.0178(10) 0.0184(12) 0.0157(11) 0.0009(9) 0.0056(8) 0.0030(9)
B1 0.0255(14) 0.050(2) 0.0221(15) 0.0113(14) 0.0066(12) 0.0052(14)
F1 0.0356(8) 0.0378(9) 0.0227(8) 0.0078(7) 0.0012(6) 0.0033(7)
F2 0.0337(9) 0.1187(18) 0.0520(11) 0.0440(12) 0.0101(8) 0.0192(10)
F3 0.0320(13) 0.0534(19) 0.0457(17) 0.0211(16) 0.0173(12) -0.0062(14)
F4 0.0665(15) 0.0430(15) 0.0296(12) -0.0019(11) -0.0005(11) -0.0139(12)
F3A 0.064(3) 0.029(3) 0.040(3) 0.010(2) 0.003(2) -0.014(2)
F4A 0.056(4) 0.061(5) 0.041(4) -0.005(4) 0.024(3) 0.008(4)
C1X 0.0275(13) 0.0374(17) 0.0366(15) -0.0058(13) 0.0047(11) 0.0101(12)
Cl1X 0.0403(5) 0.0358(5) 0.0461(6) 0.0080(4) 0.0107(4) 0.0029(4)
Cl2X 0.0240(7) 0.0337(10) 0.0801(14) -0.0115(11) 0.0071(10) 0.0045(6)
Cl1Y 0.038(3) 0.061(4) 0.055(4) 0.021(3) 0.017(3) 0.002(3)
Cl2Y 0.0229(7) 0.0303(10) 0.1097(18) -0.0122(13) 0.0014(12) 0.0012(6)

loop_
_atom_type_symbol
_atom_type_description
_atom_type_scat_dispersion_real
_atom_type_scat_dispersion_imag
_atom_type_scat_source
C C 0.0033 0.0016 'International Tables Vol C Tables 4.2.6.8 and 6.1.1.4'
H H 0.0000 0.0000 'International Tables Vol C Tables 4.2.6.8 and 6.1.1.4'
B B 0.0013 0.0007 'International Tables Vol C Tables 4.2.6.8 and 6.1.1.4'
N N 0.0061 0.0033 'International Tables Vol C Tables 4.2.6.8 and 6.1.1.4'
O O 0.0106 0.0060 'International Tables Vol C Tables 4.2.6.8 and 6.1.1.4'
F F 0.0171 0.0103 'International Tables Vol C Tables 4.2.6.8 and 6.1.1.4'
P P 0.1023 0.0942 'International Tables Vol C Tables 4.2.6.8 and 6.1.1.4'
Cl Cl 0.1484 0.1585 'International Tables Vol C Tables 4.2.6.8 and 6.1.1.4'
Fe Fe 0.3463 0.8444 'International Tables Vol C Tables 4.2.6.8 and 6.1.1.4'

loop_
_geom_angle_atom_site_label_1
_geom_angle_atom_site_label_2
_geom_angle_atom_site_label_3
_geom_angle
C1A Fe1 C2A 119.68(10)
C1A Fe1 C3A 117.72(9)
C2A Fe1 C3A 122.59(9)
C1A Fe1 P2 90.82(7)
C2A Fe1 P2 87.80(7)
C3A Fe1 P2 90.95(7)
C1A Fe1 P1 90.64(7)
C2A Fe1 P1 88.96(7)
C3A Fe1 P1 90.95(7)
P2 Fe1 P1 176.75(2)
C1 P1 C7 106.43(10)
C1 P1 C13 105.23(9)
C7 P1 C13 103.97(9)
C1 P1 Fe1 114.45(7)
C7 P1 Fe1 112.09(7)
C13 P1 Fe1 113.79(7)
C25 P2 C31 105.24(10)
C25 P2 C19 104.25(10)
C31 P2 C19 105.79(10)
C25 P2 Fe1 114.23(7)
C31 P2 Fe1 114.08(7)
C19 P2 Fe1 112.34(7)
O1A C1A Fe1 179.2(2)
O2A C2A Fe1 177.2(2)
O3A C3A Fe1 178.10(17)
C2 C1 C6 119.5(2)
C2 C1 P1 119.76(17)
C6 C1 P1 120.58(16)
C3 C2 C1 120.0(2)
C3 C2 H2 120.0
C1 C2 H2 120.0
C4 C3 C2 120.1(2)
C4 C3 H3 120.0
C2 C3 H3 120.0
C5 C4 C3 120.2(2)
C5 C4 H4 119.9
C3 C4 H4 119.9
C4 C5 C6 120.4(2)
C4 C5 H5 119.8
C6 C5 H5 119.8
C5 C6 C1 119.8(2)
C5 C6 H6 120.1
C1 C6 H6 120.1
C8 C7 C12 119.1(2)
C8 C7 P1 120.63(17)
C12 C7 P1 120.23(16)
C9 C8 C7 120.0(2)
C9 C8 H8 120.0
C7 C8 H8 120.0
C10 C9 C8 120.5(2)
C10 C9 H9 119.8
C8 C9 H9 119.8
C9 C10 C11 119.9(2)
C9 C10 H10 120.1
C11 C10 H10 120.1
C12 C11 C10 120.2(2)
C12 C11 H11 119.9
C10 C11 H11 119.9
C11 C12 C7 120.3(2)
C11 C12 H12 119.9
C7 C12 H12 119.9
C14 C13 C18 119.38(19)
C14 C13 P1 121.78(16)
C18 C13 P1 118.73(16)
C15 C14 C13 119.8(2)
C15 C14 H14 120.1
C13 C14 H14 120.1
C16 C15 C14 120.3(2)
C16 C15 H15 119.9
C14 C15 H15 119.9
C17 C16 C15 120.3(2)
C17 C16 H16 119.9
C15 C16 H16 119.9
C16 C17 C18 119.9(2)
C16 C17 H17 120.0
C18 C17 H17 120.0
C17 C18 C13 120.3(2)
C17 C18 H18 119.9
C13 C18 H18 119.9
C20 C19 C24 118.2(2)
C20 C19 P2 121.66(18)
C24 C19 P2 120.06(17)
C19 C20 C21 120.8(2)
C19 C20 H20 119.6
C21 C20 H20 119.6
C22 C21 C20 120.3(2)
C22 C21 H21 119.8
C20 C21 H21 119.8
C21 C22 C23 119.6(2)
C21 C22 H22 120.2
C23 C22 H22 120.2
C24 C23 C22 120.2(2)
C24 C23 H23 119.9
C22 C23 H23 119.9
C23 C24 C19 120.9(2)
C23 C24 H24 119.6
C19 C24 H24 119.6
C30 C25 C26 119.78(19)
C30 C25 P2 119.41(16)
C26 C25 P2 120.77(17)
C27 C26 C25 120.0(2)
C27 C26 H26 120.0
C25 C26 H26 120.0
C28 C27 C26 119.9(2)
C28 C27 H27 120.1
C26 C27 H27 120.1
C27 C28 C29 120.6(2)
C27 C28 H28 119.7
C29 C28 H28 119.7
C28 C29 C30 119.9(2)
C28 C29 H29 120.0
C30 C29 H29 120.0
C29 C30 C25 119.8(2)
C29 C30 H30 120.1
C25 C30 H30 120.1
C36 C31 C32 118.9(2)
C36 C31 P2 120.33(16)
C32 C31 P2 120.71(17)
C33 C32 C31 120.1(2)
C33 C32 H32 119.9
C31 C32 H32 119.9
C32 C33 C34 120.4(2)
C32 C33 H33 119.8
C34 C33 H33 119.8
C35 C34 C33 119.8(2)
C35 C34 H34 120.1
C33 C34 H34 120.1
C36 C35 C34 120.1(2)
C36 C35 H35 119.9
C34 C35 H35 119.9
C35 C36 C31 120.6(2)
C35 C36 H36 119.7
C31 C36 H36 119.7
F4A B1 F3 38.8(3)
F4A B1 F2 126.8(4)
F3 B1 F2 118.7(3)
F4A B1 F1 118.6(4)
F3 B1 F1 116.9(3)
F2 B1 F1 114.0(2)
F4A B1 F4 66.9(4)
F3 B1 F4 105.4(3)
F2 B1 F4 96.6(2)
F1 B1 F4 100.4(2)
F4A B1 F3A 100.5(5)
F3 B1 F3A 61.7(3)
F2 B1 F3A 85.8(3)
F1 B1 F3A 91.3(3)
F4 B1 F3A 165.8(3)
Cl1Y C1X Cl2X 86.4(3)
Cl1Y C1X Cl1X 29.7(3)
Cl2X C1X Cl1X 107.98(16)
Cl1Y C1X Cl2Y 103.9(3)
Cl2X C1X Cl2Y 27.81(9)
Cl1X C1X Cl2Y 114.62(15)
Cl1Y C1X H1X1 100.2
Cl2X C1X H1X1 110.1
Cl1X C1X H1X1 110.1
Cl2Y C1X H1X1 126.2
Cl1Y C1X H1X2 138.5
Cl2X C1X H1X2 110.1
Cl1X C1X H1X2 110.1
Cl2Y C1X H1X2 82.8
H1X1 C1X H1X2 108.4

loop_
_geom_bond_atom_site_label_1
_geom_bond_atom_site_label_2
_geom_bond_distance
Fe1 C1A 1.756(2)
Fe1 C2A 1.768(2)
Fe1 C3A 1.771(2)
Fe1 P2 2.2683(6)
Fe1 P1 2.2756(6)
P1 C1 1.814(2)
P1 C7 1.819(2)
P1 C13 1.820(2)
P2 C25 1.818(2)
P2 C31 1.820(2)
P2 C19 1.824(2)
C1A O1A 1.153(2)
C2A O2A 1.145(2)
C3A O3A 1.147(2)
C1 C2 1.396(3)
C1 C6 1.398(3)
C2 C3 1.392(3)
C2 H2 0.9500
C3 C4 1.384(3)
C3 H3 0.9500
C4 C5 1.383(3)
C4 H4 0.9500
C5 C6 1.389(3)
C5 H5 0.9500
C6 H6 0.9500
C7 C8 1.397(3)
C7 C12 1.402(3)
C8 C9 1.389(3)
C8 H8 0.9500
C9 C10 1.382(3)
C9 H9 0.9500
C10 C11 1.390(3)
C10 H10 0.9500
C11 C12 1.383(3)
C11 H11 0.9500
C12 H12 0.9500
C13 C14 1.393(3)
C13 C18 1.401(3)
C14 C15 1.392(3)
C14 H14 0.9500
C15 C16 1.384(3)
C15 H15 0.9500
C16 C17 1.384(3)
C16 H16 0.9500
C17 C18 1.386(3)
C17 H17 0.9500
C18 H18 0.9500
C19 C20 1.383(3)
C19 C24 1.391(3)
C20 C21 1.392(3)
C20 H20 0.9500
C21 C22 1.367(3)
C21 H21 0.9500
C22 C23 1.385(3)
C22 H22 0.9500
C23 C24 1.380(3)
C23 H23 0.9500
C24 H24 0.9500
C25 C30 1.394(3)
C25 C26 1.398(3)
C26 C27 1.392(3)
C26 H26 0.9500
C27 C28 1.382(3)
C27 H27 0.9500
C28 C29 1.387(3)
C28 H28 0.9500
C29 C30 1.393(3)
C29 H29 0.9500
C30 H30 0.9500
C31 C36 1.397(3)
C31 C32 1.404(3)
C32 C33 1.389(3)
C32 H32 0.9500
C33 C34 1.390(3)
C33 H33 0.9500
C34 C35 1.389(3)
C34 H34 0.9500
C35 C36 1.388(3)
C35 H35 0.9500
C36 H36 0.9500
B1 F4A 1.317(7)
B1 F3 1.319(4)
B1 F2 1.331(3)
B1 F1 1.378(3)
B1 F4 1.497(4)
B1 F3A 1.556(6)
C1X Cl1Y 1.641(6)
C1X Cl2X 1.742(3)
C1X Cl1X 1.775(3)
C1X Cl2Y 1.793(4)
C1X H1X1 0.9900
C1X H1X2 0.9900

loop_
_geom_torsion_atom_site_label_1
_geom_torsion_atom_site_label_2
_geom_torsion_atom_site_label_3
_geom_torsion_atom_site_label_4
_geom_torsion
C1A Fe1 P1 C1 -41.99(10)
C2A Fe1 P1 C1 -161.67(10)
C3A Fe1 P1 C1 75.75(10)
P2 Fe1 P1 C1 -158.6(4)
C1A Fe1 P1 C7 79.33(10)
C2A Fe1 P1 C7 -40.35(10)
C3A Fe1 P1 C7 -162.93(9)
P2 Fe1 P1 C7 -37.3(5)
C1A Fe1 P1 C13 -163.05(10)
C2A Fe1 P1 C13 77.27(10)
C3A Fe1 P1 C13 -45.31(10)
P2 Fe1 P1 C13 80.3(5)
C1A Fe1 P2 C25 41.21(11)
C2A Fe1 P2 C25 160.88(11)
C3A Fe1 P2 C25 -76.53(10)
P1 Fe1 P2 C25 157.8(4)
C1A Fe1 P2 C31 162.33(10)
C2A Fe1 P2 C31 -78.00(10)
C3A Fe1 P2 C31 44.59(9)
P1 Fe1 P2 C31 -81.0(5)
C1A Fe1 P2 C19 -77.27(10)
C2A Fe1 P2 C19 42.40(10)
C3A Fe1 P2 C19 164.98(9)
P1 Fe1 P2 C19 39.4(5)
C2A Fe1 C1A O1A 178(100)
C3A Fe1 C1A O1A -2(14)
P2 Fe1 C1A O1A -94(14)
P1 Fe1 C1A O1A 89(14)
C1A Fe1 C2A O2A 16(4)
C3A Fe1 C2A O2A -164(4)
P2 Fe1 C2A O2A -74(4)
P1 Fe1 C2A O2A 106(4)
C1A Fe1 C3A O3A -24(6)
C2A Fe1 C3A O3A 156(6)
P2 Fe1 C3A O3A 68(6)
P1 Fe1 C3A O3A -115(6)
C7 P1 C1 C2 -158.76(17)
C13 P1 C1 C2 91.30(18)
Fe1 P1 C1 C2 -34.37(19)
C7 P1 C1 C6 25.9(2)
C13 P1 C1 C6 -84.04(19)
Fe1 P1 C1 C6 150.29(15)
C6 C1 C2 C3 0.4(3)
P1 C1 C2 C3 -174.98(16)
C1 C2 C3 C4 0.1(3)
C2 C3 C4 C5 -0.5(3)
C3 C4 C5 C6 0.4(3)
C4 C5 C6 C1 0.1(3)
C2 C1 C6 C5 -0.5(3)
P1 C1 C6 C5 174.87(16)
C1 P1 C7 C8 -88.84(19)
C13 P1 C7 C8 22.0(2)
Fe1 P1 C7 C8 145.33(16)
C1 P1 C7 C12 91.6(2)
C13 P1 C7 C12 -157.55(19)
Fe1 P1 C7 C12 -34.2(2)
C12 C7 C8 C9 1.0(3)
P1 C7 C8 C9 -178.55(18)
C7 C8 C9 C10 0.5(4)
C8 C9 C10 C11 -1.9(4)
C9 C10 C11 C12 1.7(4)
C10 C11 C12 C7 -0.2(4)
C8 C7 C12 C11 -1.1(4)
P1 C7 C12 C11 178.4(2)
C1 P1 C13 C14 1.1(2)
C7 P1 C13 C14 -110.60(19)
Fe1 P1 C13 C14 127.18(17)
C1 P1 C13 C18 177.07(17)
C7 P1 C13 C18 65.37(19)
Fe1 P1 C13 C18 -56.86(18)
C18 C13 C14 C15 -2.2(3)
P1 C13 C14 C15 173.74(18)
C13 C14 C15 C16 0.0(4)
C14 C15 C16 C17 1.7(4)
C15 C16 C17 C18 -1.0(3)
C16 C17 C18 C13 -1.2(3)
C14 C13 C18 C17 2.8(3)
P1 C13 C18 C17 -173.25(17)
C25 P2 C19 C20 99.32(19)
C31 P2 C19 C20 -11.4(2)
Fe1 P2 C19 C20 -136.47(17)
C25 P2 C19 C24 -78.4(2)
C31 P2 C19 C24 170.89(18)
Fe1 P2 C19 C24 45.8(2)
C24 C19 C20 C21 -0.6(3)
P2 C19 C20 C21 -178.40(18)
C19 C20 C21 C22 -0.5(4)
C20 C21 C22 C23 1.7(4)
C21 C22 C23 C24 -1.8(4)
C22 C23 C24 C19 0.7(4)
C20 C19 C24 C23 0.5(4)
P2 C19 C24 C23 178.3(2)
C31 P2 C25 C30 -82.89(19)
C19 P2 C25 C30 166.00(18)
Fe1 P2 C25 C30 43.0(2)
C31 P2 C25 C26 94.7(2)
C19 P2 C25 C26 -16.4(2)
Fe1 P2 C25 C26 -139.38(17)
C30 C25 C26 C27 1.0(3)
P2 C25 C26 C27 -176.65(18)
C25 C26 C27 C28 0.3(4)
C26 C27 C28 C29 -1.0(4)
C27 C28 C29 C30 0.5(4)
C28 C29 C30 C25 0.7(4)
C26 C25 C30 C29 -1.4(3)
P2 C25 C30 C29 176.22(18)
C25 P2 C31 C36 -27.7(2)
C19 P2 C31 C36 82.35(19)
Fe1 P2 C31 C36 -153.65(15)
C25 P2 C31 C32 154.63(17)
C19 P2 C31 C32 -95.36(19)
Fe1 P2 C31 C32 28.6(2)
C36 C31 C32 C33 -0.1(3)
P2 C31 C32 C33 177.61(17)
C31 C32 C33 C34 0.3(3)
C32 C33 C34 C35 -0.3(4)
C33 C34 C35 C36 0.1(4)
C34 C35 C36 C31 0.0(3)
C32 C31 C36 C35 0.0(3)
P2 C31 C36 C35 -177.76(17)
